data_7249369
loop_
_publ_author_name
'Dangar, Shilpa'
'Roy, Tiyasa'
'Noskar, Suman'
'Bisai, Alakesh'

_publ_section_title
;
 Total synthesis of bicyclomahanimbine by Cu(ii)-promoted photoredox
 process.
;
_journal_issue 41
_journal_name_full 'RSC advances'
_journal_page_first 30110
_journal_page_last 30115
_journal_paper_doi 10.1039/d4ra05863a
_journal_volume 14
_journal_year 2024
_chemical_formula_moiety '2(C23 H25 N O)'
_chemical_formula_sum 'C46 H50 N2 O2'
_chemical_formula_weight 662.88
_space_group_crystal_system triclinic
_space_group_IT_number 2
_space_group_name_Hall '-P 1'
_space_group_name_H-M_alt 'P -1'
_atom_sites_solution_hydrogens geom
_atom_sites_solution_primary dual
_audit_creation_date 2024-05-14
_audit_creation_method
;
Olex2 1.5
(compiled 2023.08.24 svn.re1ec1418 for OlexSys, GUI svn.r6817)
;
_audit_update_record
;
2024-05-14 deposited with the CCDC.	2024-09-17 downloaded from the CCDC.
;
_cell_angle_alpha 85.4510(10)
_cell_angle_beta 82.6730(10)
_cell_angle_gamma 69.423(2)
_cell_formula_units_Z 2
_cell_length_a 9.8359(2)
_cell_length_b 13.2198(3)
_cell_length_c 15.2566(2)
_cell_measurement_reflns_used 22830
_cell_measurement_temperature 100.00(13)
_cell_measurement_theta_max 67.9200
_cell_measurement_theta_min 2.8890
_cell_volume 1840.79(7)
_computing_cell_refinement 'CrysAlisPro 1.171.42.73a (Rigaku OD, 2022)'
_computing_data_collection 'CrysAlisPro 1.171.42.73a (Rigaku OD, 2022)'
_computing_data_reduction 'CrysAlisPro 1.171.42.73a (Rigaku OD, 2022)'
_computing_molecular_graphics 'Olex2 1.5 (Dolomanov et al., 2009)'
_computing_publication_material 'Olex2 1.5 (Dolomanov et al., 2009)'
_computing_structure_refinement 'SHELXL 2018/3 (Sheldrick, 2015)'
_computing_structure_solution 'SHELXT 2018/2 (Sheldrick, 2018)'
_diffrn_ambient_environment N~2~
_diffrn_ambient_temperature 100.00(13)
_diffrn_detector 'Hybrid Pixel Array Detector'
_diffrn_detector_area_resol_mean 10.0000
_diffrn_detector_type HyPix3000
_diffrn_measured_fraction_theta_full 0.997
_diffrn_measured_fraction_theta_max 0.993
_diffrn_measurement_details
;
List of Runs (angles in degrees, time in seconds):

  # Type    Start    End  Width  t~exp~   \w     \q     \k     \f   Frames
#--------------------------------------------------------------------------
  1  \w    -52.00  26.00   0.50    0.70    --  -40.58  46.00   3.00  156
  2  \w   -107.00 -23.00   0.50    0.70    --  -40.58 -46.00-145.00  168
  3  \w    -26.00  52.00   0.50    0.70    --   40.58 -46.00-145.00  156
  4  \w   -149.00 -64.00   0.50    2.78    --  -82.50 -46.00-145.00  170
  5  \w    -52.00 -16.00   0.50    2.78    --  -82.50  46.00   3.00   72
  6  \w     79.00 163.00   0.50    2.78    --   96.35  46.00   3.00  168
  7  \w    -43.00  26.00   0.50    0.70    --  -40.58  38.00-180.00  138
  8  \w    -24.00  35.00   0.50    0.70    --  -40.58  12.00 120.00  118
  9  \w     23.00 107.00   0.50    0.70    --   40.58  46.00   3.00  168
 10  \w    -35.00  24.00   0.50    0.70    --   40.58 -12.00  60.00  118
 11  \w     18.00  78.00   0.50    0.70    --   40.58-104.00 -30.00  120
 12  \w    -35.00  24.00   0.50    0.70    --   40.58 -12.00  90.00  118
 13  \w     41.00 100.00   0.50    0.70    --   40.58-138.00   0.00  118
 14  \w      9.00  42.00   0.50    0.70    --   40.58  91.00  22.99   66
 15  \w    -29.00  31.00   0.50    0.70    --   40.58 -25.00 -30.00  120
 16  \w     41.00 100.00   0.50    0.70    --   40.58-138.00 -30.00  118
 17  \w     13.00  43.00   0.50    0.70    --   40.58  81.00-138.17   60
 18  \w    -35.00  24.00   0.50    0.70    --   40.58 -12.00  30.00  118
 19  \w     12.00  43.00   0.50    0.70    --   40.58  83.00 176.46   62
 20  \w     18.00  78.00   0.50    0.70    --   40.58-104.00 120.00  120
 21  \w    -47.00 -15.00   0.50    2.78    --  -82.50  42.00 -90.00   64
 22  \w    -47.00 -15.00   0.50    2.78    --  -82.50  42.00-150.00   64
 23  \w    -47.00 -15.00   0.50    2.78    --  -82.50  42.00  30.00   64
 24  \w    -47.00 -15.00   0.50    2.78    --  -82.50  42.00 120.00   64
 25  \w    -47.00 -15.00   0.50    2.78    --  -82.50  42.00-120.00   64
 26  \w    -47.00 -15.00   0.50    2.78    --  -82.50  42.00-180.00   64
 27  \w    -57.00 -16.00   0.50    2.78    --  -82.50  50.00  90.00   82
 28  \w    -47.00 -15.00   0.50    2.78    --  -82.50  42.00 -30.00   64
 29  \w   -101.00 -23.00   0.50    2.78    --  -82.50 145.00  30.00  156
 30  \w     23.00 106.00   0.50    2.78    --   96.35 -96.00 -30.00  166
 31  \w     29.00  83.00   0.50    2.78    --   96.35 -68.00-120.00  108
 32  \w     30.00  57.00   0.50    2.78    --   96.35 -50.00   0.00   54
 33  \w     83.00 164.00   0.50    2.78    --   96.35  33.00  60.00  162
 34  \w     28.00 105.00   0.50    2.78    --   96.35 -77.00 -60.00  154
 35  \w     28.00  68.00   0.50    2.78    --   96.35 -59.00  60.00   80
 36  \w     30.00  57.00   0.50    2.78    --   96.35 -50.00 120.00   54
 37  \w     28.00  68.00   0.50    2.78    --   96.35 -59.00-150.00   80
 38  \w     33.00 110.00   0.50    2.78    --   96.35-117.00   0.00  154
 39  \w     23.00 106.00   0.50    2.78    --   96.35 -96.00-120.00  166
 40  \w     29.00  83.00   0.50    2.78    --   96.35 -68.00 120.00  108
 41  \w     99.00 160.00   0.50    2.78    --   96.35 117.00-120.00  122
 42  \w     33.00 110.00   0.50    2.78    --   96.35-117.00-120.00  154
 43  \w     33.00 110.00   0.50    2.78    --   96.35-117.00  90.00  154
 44  \w     83.00 164.00   0.50    2.78    --   96.35  33.00  90.00  162
 45  \w     28.00 105.00   0.50    2.78    --   96.35 -77.00   0.00  154
 46  \w     44.00 127.00   0.50    2.78    --   96.35-145.00-120.00  166
 47  \w     30.00  57.00   0.50    2.78    --   96.35 -50.00-150.00   54
 48  \w     28.00  68.00   0.50    2.78    --   96.35 -59.00-120.00   80
 49  \w     75.00 165.00   0.50    2.78    --   96.35  59.00 150.00  180
 50  \w     28.00  68.00   0.50    2.78    --   96.35 -59.00  30.00   80
 51  \w     80.00 164.00   0.50    2.78    --   96.35  42.00 -60.00  168
 52  \w     81.00 167.00   0.50    2.78    --   96.35  25.00-150.00  172
 53  \w     33.00 110.00   0.50    2.78    --   96.35-117.00 -30.00  154
 54  \w     72.00 165.00   0.50    2.78    --   96.35  69.00 -37.67  186
 55  \w     30.00  57.00   0.50    2.78    --   96.35 -50.00 -30.00   54
 56  \w     81.00 167.00   0.50    2.78    --   96.35  25.00 -90.00  172
 57  \w     77.00 163.00   0.50    2.78    --   96.35  50.00 120.00  172
 58  \w     26.00 127.00   0.50    2.78    --   96.35 -87.00  90.00  202
 59  \w     29.00  83.00   0.50    2.78    --   96.35 -68.00 -30.00  108
 60  \w   -108.00 -17.00   0.50    0.70    --  -40.58 -64.00  90.00  182
 61  \w   -107.00 -21.00   0.50    0.70    --  -40.58 -50.00 150.00  172
 62  \w   -108.00 -17.00   0.50    0.70    --  -40.58 -64.00-150.00  182
 63  \w   -109.00 -14.00   0.50    0.70    --  -40.58 -77.00 120.00  190
 64  \w   -107.00 -21.00   0.50    0.70    --  -40.58 -50.00  30.00  172
 65  \w    -78.00   4.00   0.50    0.70    --  -40.58 104.00-150.00  164
 66  \w   -107.00 -21.00   0.50    0.70    --  -40.58 -50.00 120.00  172
 67  \w     18.00 108.00   0.50    0.70    --   40.58  64.00 -60.00  180
 68  \w     14.00 109.00   0.50    0.70    --   40.58  77.00-120.00  190
 69  \w     22.00 107.00   0.50    0.70    --   40.58  50.00  90.00  170
 70  \w     14.00 109.00   0.50    0.70    --   40.58  77.00   0.00  190
 71  \w     14.00 109.00   0.50    0.70    --   40.58  77.00 -30.00  190
 72  \w     14.00 109.00   0.50    0.70    --   40.58  77.00  30.00  190
 73  \w     18.00 108.00   0.50    0.70    --   40.58  64.00-180.00  180
 74  \w      7.00  35.00   0.50    0.70    --   40.58  94.00-106.13   56
 75  \w      9.00  43.00   0.50    0.70    --   40.58  90.00  49.37   68
 76  \w      8.00  42.00   0.50    0.70    --   40.58  92.00  96.68   68
 77  \w   -151.00 -63.00   0.50    2.78    --  -82.50 -77.00  90.00  176
 78  \w   -151.00 -55.00   0.50    2.78    --  -82.50 -77.00 -79.74  192
 79  \w   -151.00 -55.00   0.50    2.78    --  -82.50 -77.00-150.00  192
 80  \w   -151.00 -55.00   0.50    2.78    --  -82.50 -77.00  30.00  192
;
_diffrn_measurement_device 'four-circle diffractometer'
_diffrn_measurement_device_type 'XtaLAB Synergy, Dualflex, HyPix3000'
_diffrn_measurement_method '\w scans'
_diffrn_orient_matrix_type 'CrysAlisPro convention (1999,Acta A55,543-557)'
_diffrn_orient_matrix_UB_11 -0.0124885000
_diffrn_orient_matrix_UB_12 0.1158749000
_diffrn_orient_matrix_UB_13 0.0188822000
_diffrn_orient_matrix_UB_21 0.1485949000
_diffrn_orient_matrix_UB_22 -0.0166290000
_diffrn_orient_matrix_UB_23 -0.0547130000
_diffrn_orient_matrix_UB_31 -0.0779480000
_diffrn_orient_matrix_UB_32 0.0425694000
_diffrn_orient_matrix_UB_33 -0.0838403000
_diffrn_radiation_monochromator mirror
_diffrn_radiation_probe x-ray
_diffrn_radiation_type 'Cu K\a'
_diffrn_radiation_wavelength 1.54184
_diffrn_reflns_av_R_equivalents 0.0463
_diffrn_reflns_av_unetI/netI 0.0290
_diffrn_reflns_Laue_measured_fraction_full 0.997
_diffrn_reflns_Laue_measured_fraction_max 0.993
_diffrn_reflns_limit_h_max 11
_diffrn_reflns_limit_h_min -11
_diffrn_reflns_limit_k_max 15
_diffrn_reflns_limit_k_min -15
_diffrn_reflns_limit_l_max 17
_diffrn_reflns_limit_l_min -18
_diffrn_reflns_number 35510
_diffrn_reflns_point_group_measured_fraction_full 0.997
_diffrn_reflns_point_group_measured_fraction_max 0.993
_diffrn_reflns_theta_full 67.684
_diffrn_reflns_theta_max 68.205
_diffrn_reflns_theta_min 2.922
_diffrn_source 'micro-focus sealed X-ray tube'
_diffrn_source_type 'PhotonJet (Cu) X-ray Source'
_exptl_absorpt_coefficient_mu 0.557
_exptl_absorpt_correction_T_max 1.00000
_exptl_absorpt_correction_T_min 0.56525
_exptl_absorpt_correction_type multi-scan
_exptl_absorpt_process_details
;
CrysAlisPro 1.171.42.73a (Rigaku Oxford Diffraction, 2022)
Empirical absorption correction using spherical harmonics,
implemented in SCALE3 ABSPACK scaling algorithm.
;
_exptl_crystal_colour 'clear whiteish colourless'
_exptl_crystal_colour_lustre clear
_exptl_crystal_colour_modifier whiteish
_exptl_crystal_colour_primary colourless
_exptl_crystal_density_diffrn 1.196
_exptl_crystal_description needle
_exptl_crystal_F_000 712
_refine_diff_density_max 0.258
_refine_diff_density_min -0.191
_refine_diff_density_rms 0.038
_refine_ls_extinction_method none
_refine_ls_goodness_of_fit_ref 1.057
_refine_ls_hydrogen_treatment constr
_refine_ls_matrix_type full
_refine_ls_number_parameters 459
_refine_ls_number_reflns 6683
_refine_ls_number_restraints 0
_refine_ls_restrained_S_all 1.057
_refine_ls_R_factor_all 0.0480
_refine_ls_R_factor_gt 0.0415
_refine_ls_shift/su_max 0.000
_refine_ls_shift/su_mean 0.000
_refine_ls_structure_factor_coef Fsqd
_refine_ls_weighting_details 'w=1/[\s^2^(Fo^2^)+(0.0587P)^2^+0.4151P] where P=(Fo^2^+2Fc^2^)/3'
_refine_ls_weighting_scheme calc
_refine_ls_wR_factor_gt 0.1112
_refine_ls_wR_factor_ref 0.1164
_reflns_Friedel_coverage 0.000
_reflns_number_gt 5712
_reflns_number_total 6683
_reflns_threshold_expression 'I > 2\s(I)'
_cod_data_source_file d4ra05863a3.cif
_cod_data_source_block ab_dgj_08scm_auto
_cod_database_code 7249369
_shelx_shelxl_version_number 2018/3
_chemical_oxdiff_formula 'C H N O'
_chemical_oxdiff_usercomment RT
_shelx_space_group_comment
;
The symmetry employed for this shelxl refinement is uniquely defined
by the following loop, which should always be used as a source of
symmetry information in preference to the above space-group names.
They are only intended as comments.
;
_olex2_refinement_description
;
1. Fixed Uiso
 At 1.2 times of:
  All C(H) groups, All C(H,H) groups, All N(H) groups
 At 1.5 times of:
  All C(H,H,H) groups
2.a Ternary CH refined with riding coordinates:
 C37(H37), C14(H14)
2.b Secondary CH2 refined with riding coordinates:
 C38(H38A,H38B), C15(H15A,H15B), C42(H42A,H42B), C41(H41A,H41B), C19(H19A,
 H19B), C18(H18A,H18B)
2.c Aromatic/amide H refined with riding coordinates:
 N003(H003), N004(H004), C4(H4), C5(H5), C8(H8), C6(H6), C7(H7), C27(H27),
 C31(H31), C28(H28), C29(H29), C30(H30)
2.d Idealised Me refined as rotating group:
 C13(H13A,H13B,H13C), C23(H23A,H23B,H23C), C45(H45A,H45B,H45C), C46(H46A,H46B,
 H46C), C17(H17A,H17B,H17C), C22(H22A,H22B,H22C), C36(H36A,H36B,H36C), C40(H40A,
 H40B,H40C)
;
_olex2_submission_special_instructions 'No special instructions were received'
_oxdiff_exptl_absorpt_empirical_details
;
Empirical correction (ABSPACK) includes:
- Absorption correction using spherical harmonics
- Frame scaling
;
_oxdiff_exptl_absorpt_empirical_full_max 1.439
_oxdiff_exptl_absorpt_empirical_full_min 0.746

loop_
_space_group_symop_operation_xyz
'x, y, z'
'-x, -y, -z'

loop_
_atom_site_label
_atom_site_type_symbol
_atom_site_fract_x
_atom_site_fract_y
_atom_site_fract_z
_atom_site_U_iso_or_equiv
_atom_site_adp_type
_atom_site_occupancy
_atom_site_site_symmetry_order
_atom_site_calc_flag
_atom_site_refinement_flags_posn
_atom_site_refinement_flags_adp
_atom_site_refinement_flags_occupancy
_atom_site_disorder_assembly
_atom_site_disorder_group
O001 O 0.81728(10) 0.04707(7) 0.14948(6) 0.0330(2) Uani 1 1 d . . . . .
O002 O 0.29219(10) 0.11292(7) 0.21256(7) 0.0363(2) Uani 1 1 d . . . . .
N003 N 0.53849(12) 0.39246(9) 0.28886(7) 0.0309(3) Uani 1 1 d . . . . .
H003 H 0.520687 0.374240 0.344736 0.037 Uiso 1 1 calc R U . . .
N004 N 0.19943(12) 0.43710(10) 0.37812(8) 0.0330(3) Uani 1 1 d . . . . .
H004 H 0.182244 0.489658 0.337318 0.040 Uiso 1 1 calc R U . . .
C12 C 0.61442(13) 0.32096(11) 0.22288(9) 0.0280(3) Uani 1 1 d . . . . .
C24 C 0.25131(13) 0.28034(10) 0.28234(9) 0.0275(3) Uani 1 1 d . . . . .
C2 C 0.74950(13) 0.15701(11) 0.15221(9) 0.0286(3) Uani 1 1 d . . . . .
C1 C 0.67623(13) 0.20872(11) 0.22948(8) 0.0283(3) Uani 1 1 d . . . . .
C37 C 0.24519(13) 0.34313(10) 0.19500(8) 0.0273(3) Uani 1 1 d . . . . .
H37 H 0.289220 0.400270 0.197836 0.033 Uiso 1 1 calc R U . . .
C35 C 0.23396(13) 0.32852(11) 0.36332(9) 0.0295(3) Uani 1 1 d . . . . .
C11 C 0.61993(13) 0.38038(11) 0.14264(9) 0.0292(3) Uani 1 1 d . . . . .
C3 C 0.75858(13) 0.21356(11) 0.06992(9) 0.0296(3) Uani 1 1 d . . . . .
C14 C 0.66517(14) 0.14330(11) 0.31441(9) 0.0300(3) Uani 1 1 d . . . . .
H14 H 0.570586 0.180339 0.350476 0.036 Uiso 1 1 calc R U . . .
C43 C 0.09021(13) 0.39522(11) 0.16949(8) 0.0279(3) Uani 1 1 d . . . . .
C4 C 0.69336(14) 0.32428(11) 0.06635(9) 0.0302(3) Uani 1 1 d . . . . .
H4 H 0.698055 0.363238 0.011652 0.036 Uiso 1 1 calc R U . . .
C9 C 0.49528(14) 0.49679(11) 0.25292(9) 0.0319(3) Uani 1 1 d . . . . .
C10 C 0.54416(14) 0.49330(11) 0.16172(9) 0.0314(3) Uani 1 1 d . . . . .
C25 C 0.28028(14) 0.16947(11) 0.28651(9) 0.0309(3) Uani 1 1 d . . . . .
C44 C 0.03155(14) 0.49940(11) 0.14443(9) 0.0305(3) Uani 1 1 d . . . . .
C38 C 0.33529(14) 0.26315(11) 0.12439(9) 0.0319(3) Uani 1 1 d . . . . .
H38A H 0.329376 0.300127 0.065240 0.038 Uiso 1 1 calc R U . . .
H38B H 0.439018 0.234114 0.136041 0.038 Uiso 1 1 calc R U . . .
C15 C 0.66806(14) 0.03337(11) 0.28765(9) 0.0324(3) Uani 1 1 d . . . . .
H15A H 0.662142 -0.013066 0.341150 0.039 Uiso 1 1 calc R U . . .
H15B H 0.582940 0.043184 0.255309 0.039 Uiso 1 1 calc R U . . .
C42 C 0.01882(14) 0.31051(11) 0.16957(9) 0.0327(3) Uani 1 1 d . . . . .
H42A H -0.077863 0.344047 0.147186 0.039 Uiso 1 1 calc R U . . .
H42B H 0.003306 0.283107 0.230957 0.039 Uiso 1 1 calc R U . . .
C34 C 0.25619(14) 0.26905(12) 0.44384(9) 0.0356(3) Uani 1 1 d . . . . .
C5 C 0.51693(15) 0.59012(12) 0.11159(10) 0.0358(3) Uani 1 1 d . . . . .
H5 H 0.549178 0.589578 0.050166 0.043 Uiso 1 1 calc R U . . .
C16 C 0.80882(15) -0.02053(11) 0.22896(9) 0.0343(3) Uani 1 1 d . . . . .
C26 C 0.30212(15) 0.10603(12) 0.36637(11) 0.0380(3) Uani 1 1 d . . . . .
C13 C 0.83979(15) 0.15069(12) -0.01041(9) 0.0345(3) Uani 1 1 d . . . . .
H13A H 0.942312 0.113379 -0.000495 0.052 Uiso 1 1 calc R U . . .
H13B H 0.834209 0.200425 -0.062088 0.052 Uiso 1 1 calc R U . . .
H13C H 0.795619 0.097419 -0.020825 0.052 Uiso 1 1 calc R U . . .
C32 C 0.19639(15) 0.44942(14) 0.46815(10) 0.0396(4) Uani 1 1 d . . . . .
C20 C 0.79164(15) 0.13128(12) 0.36729(9) 0.0333(3) Uani 1 1 d . . . . .
C39 C 0.27495(15) 0.17150(12) 0.12698(10) 0.0356(3) Uani 1 1 d . . . . .
C8 C 0.41924(16) 0.59412(12) 0.29434(10) 0.0387(3) Uani 1 1 d . . . . .
H8 H 0.386243 0.595516 0.355679 0.046 Uiso 1 1 calc R U . . .
C21 C 0.77863(16) 0.17753(11) 0.44435(10) 0.0353(3) Uani 1 1 d . . . . .
C41 C 0.11301(15) 0.21555(12) 0.11180(10) 0.0365(3) Uani 1 1 d . . . . .
H41A H 0.073050 0.156130 0.123380 0.044 Uiso 1 1 calc R U . . .
H41B H 0.105060 0.239247 0.048870 0.044 Uiso 1 1 calc R U . . .
C23 C 0.63705(17) 0.24922(12) 0.49018(10) 0.0379(3) Uani 1 1 d . . . . .
H23A H 0.631136 0.228535 0.553293 0.057 Uiso 1 1 calc R U . . .
H23B H 0.555304 0.241240 0.464322 0.057 Uiso 1 1 calc R U . . .
H23C H 0.632324 0.324661 0.482834 0.057 Uiso 1 1 calc R U . . .
C6 C 0.44227(16) 0.68692(12) 0.15264(11) 0.0416(4) Uani 1 1 d . . . . .
H6 H 0.423837 0.753123 0.119052 0.050 Uiso 1 1 calc R U . . .
C45 C -0.11687(15) 0.54805(12) 0.11104(10) 0.0384(3) Uani 1 1 d . . . . .
H45A H -0.171769 0.616020 0.140375 0.058 Uiso 1 1 calc R U . . .
H45B H -0.170231 0.497498 0.124087 0.058 Uiso 1 1 calc R U . . .
H45C H -0.104896 0.562181 0.047008 0.058 Uiso 1 1 calc R U . . .
C19 C 0.93758(15) 0.06792(13) 0.31849(10) 0.0388(3) Uani 1 1 d . . . . .
H19A H 1.013561 0.049112 0.359708 0.047 Uiso 1 1 calc R U . . .
H19B H 0.962955 0.114566 0.269923 0.047 Uiso 1 1 calc R U . . .
C33 C 0.23456(16) 0.34708(15) 0.51090(10) 0.0425(4) Uani 1 1 d . . . . .
C18 C 0.93958(15) -0.03576(13) 0.27985(10) 0.0404(4) Uani 1 1 d . . . . .
H18A H 0.941511 -0.090172 0.328603 0.048 Uiso 1 1 calc R U . . .
H18B H 1.030499 -0.064721 0.239589 0.048 Uiso 1 1 calc R U . . .
C46 C 0.10529(16) 0.58169(12) 0.14508(11) 0.0409(4) Uani 1 1 d . . . . .
H46A H 0.096588 0.623835 0.088959 0.061 Uiso 1 1 calc R U . . .
H46B H 0.208768 0.544606 0.152735 0.061 Uiso 1 1 calc R U . . .
H46C H 0.058496 0.630194 0.193986 0.061 Uiso 1 1 calc R U . . .
C7 C 0.39372(17) 0.68840(12) 0.24285(11) 0.0430(4) Uani 1 1 d . . . . .
H7 H 0.341967 0.755788 0.269387 0.052 Uiso 1 1 calc R U . . .
C27 C 0.29188(15) 0.15726(13) 0.44385(10) 0.0400(4) Uani 1 1 d . . . . .
H27 H 0.309376 0.115764 0.497647 0.048 Uiso 1 1 calc R U . . .
C17 C 0.81312(18) -0.12586(12) 0.19392(11) 0.0436(4) Uani 1 1 d . . . . .
H17A H 0.725271 -0.113271 0.164590 0.065 Uiso 1 1 calc R U . . .
H17B H 0.816949 -0.178840 0.243113 0.065 Uiso 1 1 calc R U . . .
H17C H 0.899930 -0.153580 0.151416 0.065 Uiso 1 1 calc R U . . .
C22 C 0.91038(18) 0.16491(13) 0.49239(11) 0.0458(4) Uani 1 1 d . . . . .
H22A H 0.966889 0.206800 0.460204 0.069 Uiso 1 1 calc R U . . .
H22B H 0.971886 0.088422 0.495549 0.069 Uiso 1 1 calc R U . . .
H22C H 0.877226 0.191372 0.552365 0.069 Uiso 1 1 calc R U . . .
C36 C 0.33682(17) -0.01409(13) 0.36575(13) 0.0507(4) Uani 1 1 d . . . . .
H36A H 0.255012 -0.028903 0.345863 0.076 Uiso 1 1 calc R U . . .
H36B H 0.352858 -0.045460 0.425568 0.076 Uiso 1 1 calc R U . . .
H36C H 0.425218 -0.046228 0.325424 0.076 Uiso 1 1 calc R U . . .
C40 C 0.36312(18) 0.08624(14) 0.06129(12) 0.0503(4) Uani 1 1 d . . . . .
H40A H 0.465636 0.058810 0.073188 0.075 Uiso 1 1 calc R U . . .
H40B H 0.355871 0.118201 0.001118 0.075 Uiso 1 1 calc R U . . .
H40C H 0.324861 0.026587 0.067095 0.075 Uiso 1 1 calc R U . . .
C31 C 0.16455(18) 0.54412(16) 0.51296(12) 0.0523(4) Uani 1 1 d . . . . .
H31 H 0.136297 0.612832 0.482835 0.063 Uiso 1 1 calc R U . . .
C28 C 0.24640(19) 0.33964(19) 0.60196(11) 0.0587(5) Uani 1 1 d . . . . .
H28 H 0.274067 0.271354 0.632761 0.070 Uiso 1 1 calc R U . . .
C29 C 0.2169(2) 0.4339(2) 0.64619(12) 0.0708(7) Uani 1 1 d . . . . .
H29 H 0.225262 0.429570 0.707838 0.085 Uiso 1 1 calc R U . . .
C30 C 0.1755(2) 0.5345(2) 0.60255(13) 0.0666(6) Uani 1 1 d . . . . .
H30 H 0.154461 0.597696 0.634952 0.080 Uiso 1 1 calc R U . . .

loop_
_atom_site_aniso_label
_atom_site_aniso_U_11
_atom_site_aniso_U_22
_atom_site_aniso_U_33
_atom_site_aniso_U_23
_atom_site_aniso_U_13
_atom_site_aniso_U_12
O001 0.0292(5) 0.0359(5) 0.0313(5) 0.0003(4) 0.0005(4) -0.0096(4)
O002 0.0307(5) 0.0320(5) 0.0482(6) -0.0084(4) -0.0044(4) -0.0119(4)
N003 0.0277(6) 0.0381(6) 0.0282(6) -0.0016(5) -0.0035(4) -0.0129(5)
N004 0.0310(6) 0.0402(6) 0.0311(6) -0.0083(5) 0.0007(5) -0.0162(5)
C12 0.0195(6) 0.0375(7) 0.0299(7) -0.0025(5) -0.0048(5) -0.0126(5)
C24 0.0190(6) 0.0320(7) 0.0324(7) -0.0023(5) -0.0032(5) -0.0096(5)
C2 0.0199(6) 0.0352(7) 0.0321(7) -0.0008(6) -0.0042(5) -0.0111(5)
C1 0.0199(6) 0.0397(7) 0.0282(7) -0.0003(5) -0.0047(5) -0.0134(5)
C37 0.0234(6) 0.0317(7) 0.0293(7) -0.0035(5) -0.0035(5) -0.0118(5)
C35 0.0212(6) 0.0386(7) 0.0307(7) -0.0032(6) -0.0011(5) -0.0131(5)
C11 0.0212(6) 0.0380(7) 0.0325(7) 0.0022(6) -0.0073(5) -0.0145(5)
C3 0.0214(6) 0.0411(7) 0.0292(7) -0.0006(6) -0.0044(5) -0.0141(5)
C14 0.0234(6) 0.0378(7) 0.0287(7) 0.0002(6) -0.0015(5) -0.0112(5)
C43 0.0228(6) 0.0374(7) 0.0249(6) -0.0040(5) -0.0008(5) -0.0122(5)
C4 0.0236(6) 0.0423(8) 0.0284(7) 0.0033(6) -0.0055(5) -0.0162(6)
C9 0.0244(6) 0.0375(7) 0.0374(8) -0.0012(6) -0.0083(5) -0.0135(6)
C10 0.0221(6) 0.0392(7) 0.0368(7) -0.0002(6) -0.0076(5) -0.0144(5)
C25 0.0207(6) 0.0339(7) 0.0394(8) -0.0039(6) -0.0014(5) -0.0109(5)
C44 0.0238(6) 0.0400(7) 0.0257(6) -0.0009(5) 0.0007(5) -0.0099(6)
C38 0.0232(6) 0.0422(8) 0.0320(7) -0.0062(6) -0.0022(5) -0.0126(6)
C15 0.0267(7) 0.0377(7) 0.0324(7) 0.0028(6) -0.0011(5) -0.0121(6)
C42 0.0228(6) 0.0407(8) 0.0376(8) -0.0045(6) -0.0050(5) -0.0133(6)
C34 0.0234(6) 0.0531(9) 0.0323(7) 0.0026(6) -0.0011(5) -0.0170(6)
C5 0.0271(7) 0.0414(8) 0.0423(8) 0.0060(6) -0.0113(6) -0.0150(6)
C16 0.0300(7) 0.0354(7) 0.0338(7) 0.0041(6) -0.0003(6) -0.0091(6)
C26 0.0229(6) 0.0383(8) 0.0525(9) 0.0076(7) -0.0024(6) -0.0128(6)
C13 0.0305(7) 0.0442(8) 0.0304(7) -0.0011(6) -0.0019(6) -0.0152(6)
C32 0.0276(7) 0.0625(10) 0.0344(8) -0.0156(7) 0.0051(6) -0.0226(7)
C20 0.0279(7) 0.0423(8) 0.0307(7) 0.0051(6) -0.0044(5) -0.0145(6)
C39 0.0277(7) 0.0416(8) 0.0400(8) -0.0132(6) -0.0015(6) -0.0132(6)
C8 0.0349(7) 0.0412(8) 0.0422(8) -0.0068(6) -0.0084(6) -0.0133(6)
C21 0.0368(7) 0.0358(7) 0.0371(8) 0.0047(6) -0.0102(6) -0.0164(6)
C41 0.0307(7) 0.0452(8) 0.0395(8) -0.0098(6) -0.0054(6) -0.0182(6)
C23 0.0461(8) 0.0384(8) 0.0327(7) -0.0002(6) -0.0088(6) -0.0176(7)
C6 0.0351(8) 0.0365(8) 0.0564(10) 0.0059(7) -0.0162(7) -0.0139(6)
C45 0.0280(7) 0.0468(8) 0.0360(8) 0.0042(6) -0.0030(6) -0.0087(6)
C19 0.0254(7) 0.0532(9) 0.0364(8) 0.0043(7) -0.0062(6) -0.0121(6)
C33 0.0283(7) 0.0740(11) 0.0303(7) -0.0063(7) 0.0025(6) -0.0251(7)
C18 0.0271(7) 0.0484(9) 0.0374(8) 0.0053(7) -0.0008(6) -0.0052(6)
C46 0.0321(7) 0.0375(8) 0.0524(9) 0.0062(7) -0.0053(7) -0.0125(6)
C7 0.0362(8) 0.0367(8) 0.0567(10) -0.0070(7) -0.0127(7) -0.0097(6)
C27 0.0290(7) 0.0526(9) 0.0384(8) 0.0133(7) -0.0031(6) -0.0172(7)
C17 0.0430(8) 0.0375(8) 0.0452(9) -0.0011(7) 0.0057(7) -0.0113(7)
C22 0.0450(9) 0.0492(9) 0.0463(9) -0.0015(7) -0.0166(7) -0.0163(7)
C36 0.0352(8) 0.0397(8) 0.0761(12) 0.0126(8) -0.0038(8) -0.0153(7)
C40 0.0388(9) 0.0557(10) 0.0578(10) -0.0275(8) 0.0021(7) -0.0153(8)
C31 0.0393(8) 0.0755(12) 0.0510(10) -0.0302(9) 0.0107(7) -0.0300(8)
C28 0.0432(9) 0.1054(16) 0.0329(9) -0.0042(9) 0.0031(7) -0.0344(10)
C29 0.0529(11) 0.140(2) 0.0337(9) -0.0312(12) 0.0111(8) -0.0501(13)
C30 0.0514(11) 0.1105(18) 0.0512(11) -0.0420(12) 0.0156(9) -0.0435(12)

loop_
_atom_type_symbol
_atom_type_description
_atom_type_scat_dispersion_real
_atom_type_scat_dispersion_imag
_atom_type_scat_source
C C 0.0181 0.0091 'International Tables Vol C Tables 4.2.6.8 and 6.1.1.4'
H H 0.0000 0.0000 'International Tables Vol C Tables 4.2.6.8 and 6.1.1.4'
N N 0.0311 0.0180 'International Tables Vol C Tables 4.2.6.8 and 6.1.1.4'
O O 0.0492 0.0322 'International Tables Vol C Tables 4.2.6.8 and 6.1.1.4'

loop_
_geom_angle_atom_site_label_1
_geom_angle_atom_site_label_2
_geom_angle_atom_site_label_3
_geom_angle
_geom_angle_site_symmetry_1
_geom_angle_site_symmetry_3
_geom_angle_publ_flag
C2 O001 C16 119.73(10) . . ?
C25 O002 C39 118.70(10) . . ?
C12 N003 H003 125.4 . . ?
C9 N003 H003 125.4 . . ?
C9 N003 C12 109.24(11) . . ?
C35 N004 H004 125.6 . . ?
C35 N004 C32 108.73(12) . . ?
C32 N004 H004 125.6 . . ?
N003 C12 C1 128.60(12) . . ?
N003 C12 C11 108.64(11) . . ?
C1 C12 C11 122.76(12) . . ?
C35 C24 C37 122.59(11) . . ?
C25 C24 C37 121.46(12) . . ?
C25 C24 C35 115.90(12) . . ?
O001 C2 C1 122.59(12) . . ?
O001 C2 C3 114.61(11) . . ?
C1 C2 C3 122.80(12) . . ?
C12 C1 C2 116.41(12) . . ?
C12 C1 C14 123.36(12) . . ?
C2 C1 C14 120.22(12) . . ?
C24 C37 H37 109.5 . . ?
C24 C37 C43 112.68(10) . . ?
C24 C37 C38 107.22(11) . . ?
C43 C37 H37 109.5 . . ?
C43 C37 C38 108.49(10) . . ?
C38 C37 H37 109.5 . . ?
N004 C35 C24 127.66(12) . . ?
N004 C35 C34 109.31(12) . . ?
C24 C35 C34 122.98(13) . . ?
C12 C11 C10 106.82(12) . . ?
C4 C11 C12 118.59(12) . . ?
C4 C11 C10 134.58(12) . . ?
C2 C3 C13 119.09(12) . . ?
C4 C3 C2 118.64(12) . . ?
C4 C3 C13 122.26(12) . . ?
C1 C14 H14 109.5 . . ?
C1 C14 C15 106.57(11) . . ?
C1 C14 C20 110.25(10) . . ?
C15 C14 H14 109.5 . . ?
C20 C14 H14 109.5 . . ?
C20 C14 C15 111.38(11) . . ?
C44 C43 C37 123.98(12) . . ?
C44 C43 C42 125.64(12) . . ?
C42 C43 C37 110.20(11) . . ?
C11 C4 H4 119.6 . . ?
C3 C4 C11 120.77(12) . . ?
C3 C4 H4 119.6 . . ?
N003 C9 C10 108.72(12) . . ?
N003 C9 C8 129.34(13) . . ?
C8 C9 C10 121.93(13) . . ?
C9 C10 C11 106.58(12) . . ?
C5 C10 C11 134.29(13) . . ?
C5 C10 C9 119.11(13) . . ?
O002 C25 C24 121.96(12) . . ?
O002 C25 C26 115.02(12) . . ?
C24 C25 C26 123.01(13) . . ?
C43 C44 C45 123.63(12) . . ?
C43 C44 C46 124.40(12) . . ?
C46 C44 C45 111.96(12) . . ?
C37 C38 H38A 110.0 . . ?
C37 C38 H38B 110.0 . . ?
H38A C38 H38B 108.4 . . ?
C39 C38 C37 108.58(11) . . ?
C39 C38 H38A 110.0 . . ?
C39 C38 H38B 110.0 . . ?
C14 C15 H15A 109.8 . . ?
C14 C15 H15B 109.8 . . ?
H15A C15 H15B 108.2 . . ?
C16 C15 C14 109.49(11) . . ?
C16 C15 H15A 109.8 . . ?
C16 C15 H15B 109.8 . . ?
C43 C42 H42A 109.3 . . ?
C43 C42 H42B 109.3 . . ?
C43 C42 C41 111.57(11) . . ?
H42A C42 H42B 108.0 . . ?
C41 C42 H42A 109.3 . . ?
C41 C42 H42B 109.3 . . ?
C35 C34 C33 106.20(13) . . ?
C27 C34 C35 118.70(14) . . ?
C27 C34 C33 135.10(14) . . ?
C10 C5 H5 120.4 . . ?
C6 C5 C10 119.10(14) . . ?
C6 C5 H5 120.4 . . ?
O001 C16 C15 109.99(11) . . ?
O001 C16 C18 109.13(11) . . ?
O001 C16 C17 104.03(11) . . ?
C15 C16 C18 109.27(12) . . ?
C17 C16 C15 112.18(12) . . ?
C17 C16 C18 112.10(12) . . ?
C25 C26 C36 120.22(15) . . ?
C27 C26 C25 118.45(13) . . ?
C27 C26 C36 121.33(14) . . ?
C3 C13 H13A 109.5 . . ?
C3 C13 H13B 109.5 . . ?
C3 C13 H13C 109.5 . . ?
H13A C13 H13B 109.5 . . ?
H13A C13 H13C 109.5 . . ?
H13B C13 H13C 109.5 . . ?
N004 C32 C33 108.69(13) . . ?
N004 C32 C31 128.62(16) . . ?
C31 C32 C33 122.69(15) . . ?
C21 C20 C14 124.81(13) . . ?
C21 C20 C19 123.21(13) . . ?
C19 C20 C14 111.79(12) . . ?
O002 C39 C38 109.79(11) . . ?
O002 C39 C41 109.58(11) . . ?
O002 C39 C40 103.68(12) . . ?
C38 C39 C41 110.61(12) . . ?
C40 C39 C38 111.64(12) . . ?
C40 C39 C41 111.32(12) . . ?
C9 C8 H8 121.2 . . ?
C7 C8 C9 117.53(15) . . ?
C7 C8 H8 121.2 . . ?
C20 C21 C23 124.53(13) . . ?
C20 C21 C22 122.08(14) . . ?
C23 C21 C22 113.35(13) . . ?
C42 C41 H41A 108.6 . . ?
C42 C41 H41B 108.6 . . ?
C39 C41 C42 114.48(11) . . ?
C39 C41 H41A 108.6 . . ?
C39 C41 H41B 108.6 . . ?
H41A C41 H41B 107.6 . . ?
C21 C23 H23A 109.5 . . ?
C21 C23 H23B 109.5 . . ?
C21 C23 H23C 109.5 . . ?
H23A C23 H23B 109.5 . . ?
H23A C23 H23C 109.5 . . ?
H23B C23 H23C 109.5 . . ?
C5 C6 H6 119.6 . . ?
C5 C6 C7 120.82(14) . . ?
C7 C6 H6 119.6 . . ?
C44 C45 H45A 109.5 . . ?
C44 C45 H45B 109.5 . . ?
C44 C45 H45C 109.5 . . ?
H45A C45 H45B 109.5 . . ?
H45A C45 H45C 109.5 . . ?
H45B C45 H45C 109.5 . . ?
C20 C19 H19A 108.8 . . ?
C20 C19 H19B 108.8 . . ?
C20 C19 C18 113.63(12) . . ?
H19A C19 H19B 107.7 . . ?
C18 C19 H19A 108.8 . . ?
C18 C19 H19B 108.8 . . ?
C32 C33 C34 107.02(13) . . ?
C32 C33 C28 118.49(17) . . ?
C28 C33 C34 134.48(18) . . ?
C16 C18 H18A 108.8 . . ?
C16 C18 H18B 108.8 . . ?
C19 C18 C16 113.88(12) . . ?
C19 C18 H18A 108.8 . . ?
C19 C18 H18B 108.8 . . ?
H18A C18 H18B 107.7 . . ?
C44 C46 H46A 109.5 . . ?
C44 C46 H46B 109.5 . . ?
C44 C46 H46C 109.5 . . ?
H46A C46 H46B 109.5 . . ?
H46A C46 H46C 109.5 . . ?
H46B C46 H46C 109.5 . . ?
C8 C7 C6 121.51(15) . . ?
C8 C7 H7 119.2 . . ?
C6 C7 H7 119.2 . . ?
C34 C27 H27 119.6 . . ?
C26 C27 C34 120.74(13) . . ?
C26 C27 H27 119.6 . . ?
C16 C17 H17A 109.5 . . ?
C16 C17 H17B 109.5 . . ?
C16 C17 H17C 109.5 . . ?
H17A C17 H17B 109.5 . . ?
H17A C17 H17C 109.5 . . ?
H17B C17 H17C 109.5 . . ?
C21 C22 H22A 109.5 . . ?
C21 C22 H22B 109.5 . . ?
C21 C22 H22C 109.5 . . ?
H22A C22 H22B 109.5 . . ?
H22A C22 H22C 109.5 . . ?
H22B C22 H22C 109.5 . . ?
C26 C36 H36A 109.5 . . ?
C26 C36 H36B 109.5 . . ?
C26 C36 H36C 109.5 . . ?
H36A C36 H36B 109.5 . . ?
H36A C36 H36C 109.5 . . ?
H36B C36 H36C 109.5 . . ?
C39 C40 H40A 109.5 . . ?
C39 C40 H40B 109.5 . . ?
C39 C40 H40C 109.5 . . ?
H40A C40 H40B 109.5 . . ?
H40A C40 H40C 109.5 . . ?
H40B C40 H40C 109.5 . . ?
C32 C31 H31 121.2 . . ?
C30 C31 C32 117.6(2) . . ?
C30 C31 H31 121.2 . . ?
C33 C28 H28 120.7 . . ?
C29 C28 C33 118.7(2) . . ?
C29 C28 H28 120.7 . . ?
C28 C29 H29 119.2 . . ?
C28 C29 C30 121.57(18) . . ?
C30 C29 H29 119.2 . . ?
C31 C30 C29 120.97(19) . . ?
C31 C30 H30 119.5 . . ?
C29 C30 H30 119.5 . . ?

loop_
_geom_bond_atom_site_label_1
_geom_bond_atom_site_label_2
_geom_bond_distance
_geom_bond_site_symmetry_2
_geom_bond_publ_flag
O001 C2 1.3711(16) . ?
O001 C16 1.4597(16) . ?
O002 C25 1.3726(17) . ?
O002 C39 1.4618(18) . ?
N003 H003 0.8800 . ?
N003 C12 1.3883(17) . ?
N003 C9 1.3825(18) . ?
N004 H004 0.8800 . ?
N004 C35 1.3842(18) . ?
N004 C32 1.3913(18) . ?
C12 C1 1.3926(19) . ?
C12 C11 1.4068(18) . ?
C24 C37 1.5092(18) . ?
C24 C35 1.3985(19) . ?
C24 C25 1.3892(18) . ?
C2 C1 1.3933(19) . ?
C2 C3 1.4187(18) . ?
C1 C14 1.5137(18) . ?
C37 H37 1.0000 . ?
C37 C43 1.5233(17) . ?
C37 C38 1.5305(18) . ?
C35 C34 1.4034(19) . ?
C11 C4 1.4043(19) . ?
C11 C10 1.4493(19) . ?
C3 C4 1.3759(19) . ?
C3 C13 1.5087(19) . ?
C14 H14 1.0000 . ?
C14 C15 1.5302(19) . ?
C14 C20 1.5232(19) . ?
C43 C44 1.3378(19) . ?
C43 C42 1.5165(18) . ?
C4 H4 0.9500 . ?
C9 C10 1.412(2) . ?
C9 C8 1.395(2) . ?
C10 C5 1.397(2) . ?
C25 C26 1.418(2) . ?
C44 C45 1.5106(18) . ?
C44 C46 1.506(2) . ?
C38 H38A 0.9900 . ?
C38 H38B 0.9900 . ?
C38 C39 1.5210(19) . ?
C15 H15A 0.9900 . ?
C15 H15B 0.9900 . ?
C15 C16 1.5224(18) . ?
C42 H42A 0.9900 . ?
C42 H42B 0.9900 . ?
C42 C41 1.5365(19) . ?
C34 C33 1.454(2) . ?
C34 C27 1.394(2) . ?
C5 H5 0.9500 . ?
C5 C6 1.385(2) . ?
C16 C18 1.531(2) . ?
C16 C17 1.516(2) . ?
C26 C27 1.384(2) . ?
C26 C36 1.503(2) . ?
C13 H13A 0.9800 . ?
C13 H13B 0.9800 . ?
C13 H13C 0.9800 . ?
C32 C33 1.401(2) . ?
C32 C31 1.392(2) . ?
C20 C21 1.339(2) . ?
C20 C19 1.5158(19) . ?
C39 C41 1.5332(19) . ?
C39 C40 1.516(2) . ?
C8 H8 0.9500 . ?
C8 C7 1.381(2) . ?
C21 C23 1.502(2) . ?
C21 C22 1.522(2) . ?
C41 H41A 0.9900 . ?
C41 H41B 0.9900 . ?
C23 H23A 0.9800 . ?
C23 H23B 0.9800 . ?
C23 H23C 0.9800 . ?
C6 H6 0.9500 . ?
C6 C7 1.397(2) . ?
C45 H45A 0.9800 . ?
C45 H45B 0.9800 . ?
C45 H45C 0.9800 . ?
C19 H19A 0.9900 . ?
C19 H19B 0.9900 . ?
C19 C18 1.527(2) . ?
C33 C28 1.402(2) . ?
C18 H18A 0.9900 . ?
C18 H18B 0.9900 . ?
C46 H46A 0.9800 . ?
C46 H46B 0.9800 . ?
C46 H46C 0.9800 . ?
C7 H7 0.9500 . ?
C27 H27 0.9500 . ?
C17 H17A 0.9800 . ?
C17 H17B 0.9800 . ?
C17 H17C 0.9800 . ?
C22 H22A 0.9800 . ?
C22 H22B 0.9800 . ?
C22 H22C 0.9800 . ?
C36 H36A 0.9800 . ?
C36 H36B 0.9800 . ?
C36 H36C 0.9800 . ?
C40 H40A 0.9800 . ?
C40 H40B 0.9800 . ?
C40 H40C 0.9800 . ?
C31 H31 0.9500 . ?
C31 C30 1.377(3) . ?
C28 H28 0.9500 . ?
C28 C29 1.387(3) . ?
C29 H29 0.9500 . ?
C29 C30 1.388(3) . ?
C30 H30 0.9500 . ?

loop_
_geom_torsion_atom_site_label_1
_geom_torsion_atom_site_label_2
_geom_torsion_atom_site_label_3
_geom_torsion_atom_site_label_4
_geom_torsion
_geom_torsion_site_symmetry_1
_geom_torsion_site_symmetry_2
_geom_torsion_site_symmetry_3
_geom_torsion_site_symmetry_4
_geom_torsion_publ_flag
O001 C2 C1 C12 179.00(11) . . . . ?
O001 C2 C1 C14 -1.77(18) . . . . ?
O001 C2 C3 C4 179.88(10) . . . . ?
O001 C2 C3 C13 -0.46(17) . . . . ?
O001 C16 C18 C19 66.84(15) . . . . ?
O002 C25 C26 C27 180.00(12) . . . . ?
O002 C25 C26 C36 0.52(18) . . . . ?
O002 C39 C41 C42 71.81(15) . . . . ?
N003 C12 C1 C2 -178.69(11) . . . . ?
N003 C12 C1 C14 2.1(2) . . . . ?
N003 C12 C11 C4 179.37(10) . . . . ?
N003 C12 C11 C10 0.36(13) . . . . ?
N003 C9 C10 C11 0.30(14) . . . . ?
N003 C9 C10 C5 -178.08(11) . . . . ?
N003 C9 C8 C7 177.99(13) . . . . ?
N004 C35 C34 C33 -0.42(14) . . . . ?
N004 C35 C34 C27 179.81(11) . . . . ?
N004 C32 C33 C34 -2.34(15) . . . . ?
N004 C32 C33 C28 176.55(12) . . . . ?
N004 C32 C31 C30 -177.03(14) . . . . ?
C12 N003 C9 C10 -0.08(14) . . . . ?
C12 N003 C9 C8 -178.68(13) . . . . ?
C12 C1 C14 C15 150.05(12) . . . . ?
C12 C1 C14 C20 -88.93(15) . . . . ?
C12 C11 C4 C3 0.00(18) . . . . ?
C12 C11 C10 C9 -0.41(14) . . . . ?
C12 C11 C10 C5 177.62(14) . . . . ?
C24 C37 C43 C44 129.61(13) . . . . ?
C24 C37 C43 C42 -54.98(14) . . . . ?
C24 C37 C38 C39 56.22(13) . . . . ?
C24 C35 C34 C33 177.30(12) . . . . ?
C24 C35 C34 C27 -2.47(19) . . . . ?
C24 C25 C26 C27 1.0(2) . . . . ?
C24 C25 C26 C36 -178.45(12) . . . . ?
C2 O001 C16 C15 28.45(16) . . . . ?
C2 O001 C16 C18 -91.42(13) . . . . ?
C2 O001 C16 C17 148.77(11) . . . . ?
C2 C1 C14 C15 -29.12(15) . . . . ?
C2 C1 C14 C20 91.90(14) . . . . ?
C2 C3 C4 C11 0.34(18) . . . . ?
C1 C12 C11 C4 -1.30(18) . . . . ?
C1 C12 C11 C10 179.69(11) . . . . ?
C1 C2 C3 C4 0.58(19) . . . . ?
C1 C2 C3 C13 -179.75(11) . . . . ?
C1 C14 C15 C16 58.82(13) . . . . ?
C1 C14 C20 C21 111.34(15) . . . . ?
C1 C14 C20 C19 -63.78(15) . . . . ?
C37 C24 C35 N004 4.9(2) . . . . ?
C37 C24 C35 C34 -172.37(11) . . . . ?
C37 C24 C25 O002 -5.77(18) . . . . ?
C37 C24 C25 C26 173.14(11) . . . . ?
C37 C43 C44 C45 174.03(12) . . . . ?
C37 C43 C44 C46 -5.3(2) . . . . ?
C37 C43 C42 C41 -53.40(15) . . . . ?
C37 C38 C39 O002 -63.12(13) . . . . ?
C37 C38 C39 C41 57.93(15) . . . . ?
C37 C38 C39 C40 -177.53(12) . . . . ?
C35 N004 C32 C33 2.12(15) . . . . ?
C35 N004 C32 C31 -178.96(14) . . . . ?
C35 C24 C37 C43 -86.75(14) . . . . ?
C35 C24 C37 C38 153.95(11) . . . . ?
C35 C24 C25 O002 176.55(11) . . . . ?
C35 C24 C25 C26 -4.54(18) . . . . ?
C35 C34 C33 C32 1.69(15) . . . . ?
C35 C34 C33 C28 -176.95(16) . . . . ?
C35 C34 C27 C26 -1.4(2) . . . . ?
C11 C12 C1 C2 2.12(18) . . . . ?
C11 C12 C1 C14 -177.08(11) . . . . ?
C11 C10 C5 C6 -178.06(14) . . . . ?
C3 C2 C1 C12 -1.76(18) . . . . ?
C3 C2 C1 C14 177.47(11) . . . . ?
C14 C15 C16 O001 -60.07(14) . . . . ?
C14 C15 C16 C18 59.71(14) . . . . ?
C14 C15 C16 C17 -175.34(11) . . . . ?
C14 C20 C21 C23 -0.5(2) . . . . ?
C14 C20 C21 C22 -178.09(13) . . . . ?
C14 C20 C19 C18 -46.92(16) . . . . ?
C43 C37 C38 C39 -65.74(14) . . . . ?
C43 C42 C41 C39 46.91(17) . . . . ?
C4 C11 C10 C9 -179.19(13) . . . . ?
C4 C11 C10 C5 -1.2(3) . . . . ?
C9 N003 C12 C1 -179.46(12) . . . . ?
C9 N003 C12 C11 -0.18(13) . . . . ?
C9 C10 C5 C6 -0.22(19) . . . . ?
C9 C8 C7 C6 -0.2(2) . . . . ?
C10 C11 C4 C3 178.67(13) . . . . ?
C10 C9 C8 C7 -0.4(2) . . . . ?
C10 C5 C6 C7 -0.4(2) . . . . ?
C25 O002 C39 C38 33.96(15) . . . . ?
C25 O002 C39 C41 -87.71(13) . . . . ?
C25 O002 C39 C40 153.36(11) . . . . ?
C25 C24 C37 C43 95.73(14) . . . . ?
C25 C24 C37 C38 -23.57(15) . . . . ?
C25 C24 C35 N004 -177.43(12) . . . . ?
C25 C24 C35 C34 5.28(18) . . . . ?
C25 C26 C27 C34 2.1(2) . . . . ?
C44 C43 C42 C41 121.92(14) . . . . ?
C38 C37 C43 C44 -111.83(14) . . . . ?
C38 C37 C43 C42 63.58(13) . . . . ?
C38 C39 C41 C42 -49.36(17) . . . . ?
C15 C14 C20 C21 -130.56(14) . . . . ?
C15 C14 C20 C19 54.31(14) . . . . ?
C15 C16 C18 C19 -53.46(15) . . . . ?
C42 C43 C44 C45 -0.7(2) . . . . ?
C42 C43 C44 C46 -179.99(13) . . . . ?
C34 C33 C28 C29 179.84(16) . . . . ?
C5 C6 C7 C8 0.6(2) . . . . ?
C16 O001 C2 C1 2.55(17) . . . . ?
C16 O001 C2 C3 -176.74(11) . . . . ?
C13 C3 C4 C11 -179.31(11) . . . . ?
C32 N004 C35 C24 -178.61(12) . . . . ?
C32 N004 C35 C34 -1.03(14) . . . . ?
C32 C33 C28 C29 1.3(2) . . . . ?
C32 C31 C30 C29 0.0(2) . . . . ?
C20 C14 C15 C16 -61.47(14) . . . . ?
C20 C19 C18 C16 47.50(17) . . . . ?
C39 O002 C25 C24 0.51(17) . . . . ?
C39 O002 C25 C26 -178.48(11) . . . . ?
C8 C9 C10 C11 179.02(12) . . . . ?
C8 C9 C10 C5 0.64(19) . . . . ?
C21 C20 C19 C18 137.86(14) . . . . ?
C19 C20 C21 C23 174.09(13) . . . . ?
C19 C20 C21 C22 -3.5(2) . . . . ?
C33 C34 C27 C26 178.92(14) . . . . ?
C33 C32 C31 C30 1.8(2) . . . . ?
C33 C28 C29 C30 0.4(3) . . . . ?
C27 C34 C33 C32 -178.59(15) . . . . ?
C27 C34 C33 C28 2.8(3) . . . . ?
C17 C16 C18 C19 -178.46(12) . . . . ?
C36 C26 C27 C34 -178.45(13) . . . . ?
C40 C39 C41 C42 -174.09(13) . . . . ?
C31 C32 C33 C34 178.66(13) . . . . ?
C31 C32 C33 C28 -2.4(2) . . . . ?
C28 C29 C30 C31 -1.1(3) . . . . ?
